data_9009462
loop_
_publ_author_name
'Tazzoli, V.'

_publ_section_title
;The crystal structure of cesanite, Ca1+xNa4-x(SO4)3(OH)x*(1-x)H2O, a sulphate
 isotypic of apatite Locality: core samples of the Cesano I geothermal well,
 Cesano area, Latium, Italy
;
_journal_name_full 'Mineralogical Magazine'
_journal_page_first 59
_journal_page_last 63
_journal_paper_doi 10.1180/minmag.1983.047.342.10
_journal_volume 47
_journal_year 1983
_chemical_compound_source 'core samples of the Cesano I geothermal well, Cesano area, Latium, Italy'
_chemical_formula_sum 'Ca1.49 H2.47 Na3.51 O12.94 S3'
_chemical_name_mineral Cesanite
_space_group_IT_number 176
_symmetry_space_group_name_Hall '-P 6c'
_symmetry_space_group_name_H-M 'P 63/m'
_cell_angle_alpha 90
_cell_angle_beta 90
_cell_angle_gamma 120
_cell_formula_units_Z 2
_cell_length_a 9.446
_cell_length_b 9.446
_cell_length_c 6.895
_cell_volume 532.796
_database_code_amcsd 0014476
_exptl_crystal_density_diffrn 2.781
_cod_original_formula_sum 'Na3.51 Ca1.49 S3 O12.94 H2.47'
_cod_database_code 9009462

loop_
_space_group_symop_operation_xyz
x,y,z
-x+y,-x,1/2-z
x-y,x,1/2+z
y,-x+y,-z
-y,x-y,z
x,y,1/2-z
-x,-y,1/2+z
x-y,x,-z
-x+y,-x,z
-y,x-y,1/2-z
y,-x+y,1/2+z
-x,-y,-z

loop_
_atom_site_aniso_label
_atom_site_aniso_U_11
_atom_site_aniso_U_22
_atom_site_aniso_U_33
_atom_site_aniso_U_12
_atom_site_aniso_U_13
_atom_site_aniso_U_23
Na1 0.02220 0.02220 0.01513 0.01110 0.00000 0.00000
Ca1 0.02220 0.02220 0.01513 0.01110 0.00000 0.00000
Na2 0.00964 0.01625 0.01103 0.00597 0.00000 0.00000
Ca2 0.00964 0.01625 0.01103 0.00597 0.00000 0.00000
S 0.01201 0.01390 0.00960 0.00872 0.00000 0.00000
O1 0.01990 0.02539 0.02220 0.01785 0.00000 0.00000
O2 0.03116 0.01582 0.05905 0.01033 0.00000 0.00000
O3 0.02705 0.05977 0.01789 0.02978 -0.01065 -0.01633
Wat 0.02657 0.02657 0.09859 0.01328 0.00000 0.00000
O-H 0.02657 0.02657 0.09859 0.01328 0.00000 0.00000

loop_
_atom_site_label
_atom_site_fract_x
_atom_site_fract_y
_atom_site_fract_z
_atom_site_occupancy
_atom_site_U_iso_or_equiv
_atom_site_type_symbol
_atom_site_attached_hydrogens
Na1 0.33330 0.66670 -0.00400 0.96000 0.01988 Na 0
Ca1 0.33330 0.66670 -0.00400 0.04000 0.01988 Ca 0
Na2 0.99020 0.24410 0.25000 0.47000 0.01241 Na 0
Ca2 0.99020 0.24410 0.25000 0.41000 0.01241 Ca 0
Na2* 0.31240 0.02060 0.25000 0.06000 0.02140 Na 0
Ca2* 0.31240 0.02060 0.25000 0.06000 0.02140 Ca 0
S 0.36440 0.39050 0.25000 1.00000 0.01089 S 0
O1 0.47210 0.31980 0.25000 1.00000 0.01950 O 0
O2 0.46040 0.56920 0.25000 1.00000 0.03597 O 0
O3 0.25810 0.33650 0.07850 1.00000 0.03141 O 0
Wat 0.00000 0.00000 0.25000 0.47000 0.05041 O 2
O-H 0.00000 0.00000 0.25000 0.47000 0.05041 O 1

loop_
_cod_changelog_entry_id
_cod_changelog_entry_author
_cod_changelog_entry_date
_cod_changelog_entry_text
1
;cod-tools version 3.8.0
Id: cif_guess_AMCSD_atom_types 9581 2023-05-17 12:35:41Z saulius
;
2023-05-18T11:40:23+03:00
;Derived atom types and hydrogen counts
from atom names that follow the AMCSD naming convention
(Wat == water, O-H == hydroxyl).
;
2
;cod-tools version 3.10.1
Id: cif_fix_AMCSD_aniso_labels 10200 2024-08-01 14:09:44Z saulius
;
2024-08-02T12:21:20+03:00
;Changed the following '_atom_site_aniso_label' values:
'OH' -> 'O-H'
;

loop_
_cod_related_entry_id
_cod_related_entry_database
_cod_related_entry_code
1 AMCSD 0014476
